data_7106112
loop_
_publ_author_name
' Jean-Pierre Djukic'
'Wissam Iali'
'Michel Pfeffer'
'Xavier-Frederic Le Goff'

_publ_section_title
;
 Charge-induced facial-selectivity in the formation of new cationic planar
 chiral iridacycles derived from aniline
;
_journal_name_full Chem.Commun.
_journal_page_first 3631
_journal_paper_doi 10.1039/c0cc05711h
_journal_volume 47
_journal_year 2011
_chemical_formula_moiety 'C23 H28 Cl Ir N2'
_chemical_formula_sum 'C23 H28 Cl Ir N2'
_chemical_formula_weight 560.12
_chemical_name_systematic
;
?
;
_space_group_IT_number 14
_symmetry_cell_setting monoclinic
_symmetry_space_group_name_Hall '-P 2ybc'
_symmetry_space_group_name_H-M 'P 1 21/c 1'
_atom_sites_solution_hydrogens geom
_atom_sites_solution_primary direct
_atom_sites_solution_secondary difmap
_audit_creation_method SHELXL-97
_cell_angle_alpha 90.00
_cell_angle_beta 128.903(2)
_cell_angle_gamma 90.00
_cell_formula_units_Z 4
_cell_length_a 16.5371(6)
_cell_length_b 7.5131(3)
_cell_length_c 20.9885(6)
_cell_measurement_reflns_used 9910
_cell_measurement_temperature 173(2)
_cell_measurement_theta_max 32.08
_cell_measurement_theta_min 2.98
_cell_volume 2029.35(14)
_computing_cell_refinement 'Bruker SAINT'
_computing_data_collection 'Bruker APEX2'
_computing_data_reduction 'Bruker SAINT'
_computing_molecular_graphics 'Bruker SHELXTL'
_computing_publication_material 'Bruker SHELXTL'
_computing_structure_refinement 'SHELXL-97 (Sheldrick, 1997)'
_computing_structure_solution 'SHELXS-97 (Sheldrick, 2008)'
_diffrn_ambient_temperature 173(2)
_diffrn_measured_fraction_theta_full 0.988
_diffrn_measured_fraction_theta_max 0.988
_diffrn_measurement_device_type 'Bruker APEX-II CCD'
_diffrn_measurement_method '\f and \w scans'
_diffrn_radiation_monochromator graphite
_diffrn_radiation_source 'fine-focus sealed tube'
_diffrn_radiation_type MoK\a
_diffrn_radiation_wavelength 0.71073
_diffrn_reflns_av_R_equivalents 0.0169
_diffrn_reflns_av_sigmaI/netI 0.0181
_diffrn_reflns_limit_h_max 20
_diffrn_reflns_limit_h_min -24
_diffrn_reflns_limit_k_max 11
_diffrn_reflns_limit_k_min -10
_diffrn_reflns_limit_l_max 31
_diffrn_reflns_limit_l_min -30
_diffrn_reflns_number 20707
_diffrn_reflns_theta_full 32.08
_diffrn_reflns_theta_max 32.08
_diffrn_reflns_theta_min 2.98
_exptl_absorpt_coefficient_mu 6.721
_exptl_absorpt_correction_T_max 0.3467
_exptl_absorpt_correction_T_min 0.1844
_exptl_absorpt_correction_type multi-scan
_exptl_absorpt_process_details sadabs
_exptl_crystal_colour yellow
_exptl_crystal_density_diffrn 1.833
_exptl_crystal_density_method 'not measured'
_exptl_crystal_description block
_exptl_crystal_F_000 1096
_exptl_crystal_size_max 0.38
_exptl_crystal_size_mid 0.30
_exptl_crystal_size_min 0.20
_refine_diff_density_max 2.898
_refine_diff_density_min -1.453
_refine_diff_density_rms 0.115
_refine_ls_extinction_method none
_refine_ls_goodness_of_fit_ref 1.136
_refine_ls_hydrogen_treatment constr
_refine_ls_matrix_type full
_refine_ls_number_parameters 251
_refine_ls_number_reflns 7014
_refine_ls_number_restraints 0
_refine_ls_restrained_S_all 1.136
_refine_ls_R_factor_all 0.0278
_refine_ls_R_factor_gt 0.0231
_refine_ls_shift/su_max 0.003
_refine_ls_shift/su_mean 0.000
_refine_ls_structure_factor_coef Fsqd
_refine_ls_weighting_details 'calc w=1/[\s^2^(Fo^2^)+(0.0166P)^2^+4.1026P] where P=(Fo^2^+2Fc^2^)/3'
_refine_ls_weighting_scheme calc
_refine_ls_wR_factor_gt 0.0504
_refine_ls_wR_factor_ref 0.0523
_reflns_number_gt 6324
_reflns_number_total 7014
_reflns_threshold_expression I>2sigma(I)
_cod_data_source_file c0cc05711h.txt
_cod_data_source_block 2a
_cod_depositor_comments
;
The following automatic conversions were performed:

'_symmetry_cell_setting' value 'Monoclinic' changed to 'monoclinic'
according to the built-in table from CIF Core dictionary named
'cif_core.dic' version 2.4.1 from 2010-06-29.

Automatic conversion script
Id: cif_fix_values 1646 2011-03-28 12:23:43Z adriana 
;
_cod_original_cell_volume 2029.35(12)
_cod_original_sg_symbol_H-M 'P 21/c'
_cod_database_code 7106112

loop_
_symmetry_equiv_pos_as_xyz
'x, y, z'
'-x, y+1/2, -z+1/2'
'-x, -y, -z'
'x, -y-1/2, z-1/2'

loop_
_atom_site_label
_atom_site_type_symbol
_atom_site_fract_x
_atom_site_fract_y
_atom_site_fract_z
_atom_site_U_iso_or_equiv
_atom_site_adp_type
_atom_site_occupancy
_atom_site_symmetry_multiplicity
_atom_site_calc_flag
_atom_site_refinement_flags
_atom_site_disorder_assembly
_atom_site_disorder_group
Ir1 Ir -0.267470(6) -0.258435(10) -0.998843(5) 0.01386(3) Uani 1 1 d . . .
Cl1 Cl -0.32964(5) -0.54194(8) -1.06777(4) 0.02188(11) Uani 1 1 d . . .
N1 N -0.29354(16) -0.3639(3) -0.92061(13) 0.0166(4) Uani 1 1 d . . .
N2 N 0.13504(18) -0.4641(4) -0.84389(16) 0.0290(5) Uani 1 1 d . . .
C1 C -0.12850(18) -0.3758(3) -0.91031(14) 0.0150(4) Uani 1 1 d . . .
C2 C -0.04238(19) -0.3782(3) -0.90755(15) 0.0181(4) Uani 1 1 d . . .
H2 H -0.0467 -0.3205 -0.9499 0.022 Uiso 1 1 calc R . .
C3 C 0.05145(19) -0.4634(3) -0.84412(15) 0.0198(4) Uani 1 1 d . . .
C4 C 0.0559(2) -0.5514(3) -0.78263(16) 0.0227(5) Uani 1 1 d . . .
H4 H 0.1179 -0.6103 -0.7394 0.027 Uiso 1 1 calc R . .
C5 C -0.0293(2) -0.5524(3) -0.78481(15) 0.0207(5) Uani 1 1 d . . .
H5 H -0.0257 -0.6139 -0.7435 0.025 Uiso 1 1 calc R . .
C6 C -0.12093(18) -0.4639(3) -0.84718(14) 0.0158(4) Uani 1 1 d . . .
C7 C -0.21354(19) -0.4569(3) -0.85414(14) 0.0170(4) Uani 1 1 d . . .
C8 C -0.2266(2) -0.5366(3) -0.80067(16) 0.0229(5) Uani 1 1 d . . .
H8 H -0.1706 -0.5990 -0.7537 0.027 Uiso 1 1 calc R . .
C9 C -0.3209(2) -0.5245(4) -0.81630(17) 0.0270(5) Uani 1 1 d . . .
H9 H -0.3301 -0.5788 -0.7804 0.032 Uiso 1 1 calc R . .
C10 C -0.4024(2) -0.4322(4) -0.88505(18) 0.0268(5) Uani 1 1 d . . .
H10 H -0.4680 -0.4227 -0.8971 0.032 Uiso 1 1 calc R . .
C11 C -0.3852(2) -0.3550(4) -0.93532(17) 0.0228(5) Uani 1 1 d . . .
H11 H -0.4408 -0.2926 -0.9825 0.027 Uiso 1 1 calc R . .
C12 C 0.2370(2) -0.5113(5) -0.76996(19) 0.0338(7) Uani 1 1 d . . .
H12A H 0.2564 -0.4307 -0.7256 0.051 Uiso 1 1 calc R . .
H12B H 0.2878 -0.5011 -0.7794 0.051 Uiso 1 1 calc R . .
H12C H 0.2359 -0.6340 -0.7547 0.051 Uiso 1 1 calc R . .
C13 C 0.1321(2) -0.3572(5) -0.9026(2) 0.0342(7) Uani 1 1 d . . .
H13A H 0.0746 -0.3968 -0.9581 0.051 Uiso 1 1 calc R . .
H13B H 0.1978 -0.3702 -0.8932 0.051 Uiso 1 1 calc R . .
H13C H 0.1219 -0.2319 -0.8962 0.051 Uiso 1 1 calc R . .
C14 C -0.2426(2) -0.0894(3) -1.06843(14) 0.0182(4) Uani 1 1 d . . .
C15 C -0.20860(19) 0.0023(3) -0.99487(14) 0.0165(4) Uani 1 1 d . . .
C16 C -0.2977(2) 0.0214(3) -0.99808(15) 0.0177(4) Uani 1 1 d . . .
C17 C -0.3885(2) -0.0456(3) -1.07653(16) 0.0209(5) Uani 1 1 d . . .
C18 C -0.3538(2) -0.1134(3) -1.11821(15) 0.0202(4) Uani 1 1 d . . .
C19 C -0.1779(2) -0.1286(4) -1.09422(18) 0.0267(5) Uani 1 1 d . . .
H19A H -0.2017 -0.0550 -1.1417 0.040 Uiso 1 1 calc R . .
H19B H -0.1848 -0.2547 -1.1089 0.040 Uiso 1 1 calc R . .
H19C H -0.1049 -0.1017 -1.0490 0.040 Uiso 1 1 calc R . .
C20 C -0.1043(2) 0.0796(4) -0.93120(16) 0.0246(5) Uani 1 1 d . . .
H20A H -0.1026 0.2028 -0.9456 0.037 Uiso 1 1 calc R . .
H20B H -0.0516 0.0096 -0.9277 0.037 Uiso 1 1 calc R . .
H20C H -0.0897 0.0773 -0.8782 0.037 Uiso 1 1 calc R . .
C21 C -0.3000(2) 0.1134(4) -0.93623(18) 0.0258(5) Uani 1 1 d . . .
H21A H -0.2293 0.1211 -0.8841 0.039 Uiso 1 1 calc R . .
H21B H -0.3438 0.0460 -0.9283 0.039 Uiso 1 1 calc R . .
H21C H -0.3284 0.2336 -0.9556 0.039 Uiso 1 1 calc R . .
C22 C -0.4982(2) -0.0315(4) -1.1086(2) 0.0337(7) Uani 1 1 d . . .
H22A H -0.5303 0.0749 -1.1430 0.050 Uiso 1 1 calc R . .
H22B H -0.4995 -0.0228 -1.0627 0.050 Uiso 1 1 calc R . .
H22C H -0.5369 -0.1373 -1.1412 0.050 Uiso 1 1 calc R . .
C23 C -0.4212(3) -0.1961(4) -1.20203(17) 0.0325(6) Uani 1 1 d . . .
H23A H -0.4681 -0.2830 -1.2055 0.049 Uiso 1 1 calc R . .
H23B H -0.3774 -0.2560 -1.2119 0.049 Uiso 1 1 calc R . .
H23C H -0.4623 -0.1031 -1.2433 0.049 Uiso 1 1 calc R . .

loop_
_atom_site_aniso_label
_atom_site_aniso_U_11
_atom_site_aniso_U_22
_atom_site_aniso_U_33
_atom_site_aniso_U_23
_atom_site_aniso_U_13
_atom_site_aniso_U_12
Ir1 0.01495(4) 0.01173(4) 0.01424(4) 0.00074(3) 0.00886(3) 0.00102(3)
Cl1 0.0270(3) 0.0162(2) 0.0246(3) -0.0042(2) 0.0172(2) -0.0030(2)
N1 0.0184(9) 0.0156(8) 0.0198(9) -0.0007(7) 0.0139(8) -0.0009(7)
N2 0.0181(10) 0.0367(13) 0.0314(12) 0.0041(10) 0.0151(10) 0.0064(9)
C1 0.0172(10) 0.0113(9) 0.0160(9) 0.0005(7) 0.0102(8) -0.0001(7)
C2 0.0193(10) 0.0168(10) 0.0199(10) 0.0032(8) 0.0132(9) 0.0033(8)
C3 0.0161(10) 0.0182(10) 0.0214(11) -0.0012(8) 0.0100(9) 0.0015(8)
C4 0.0195(11) 0.0208(11) 0.0189(11) 0.0032(9) 0.0078(9) 0.0047(9)
C5 0.0238(11) 0.0183(10) 0.0163(10) 0.0025(8) 0.0107(9) 0.0007(9)
C6 0.0184(10) 0.0129(9) 0.0151(9) -0.0005(7) 0.0101(8) -0.0008(7)
C7 0.0224(11) 0.0133(9) 0.0176(10) -0.0030(7) 0.0136(9) -0.0033(8)
C8 0.0306(13) 0.0215(11) 0.0203(11) -0.0013(9) 0.0178(10) -0.0041(10)
C9 0.0374(15) 0.0276(13) 0.0275(13) -0.0069(10) 0.0260(12) -0.0106(11)
C10 0.0294(13) 0.0284(13) 0.0344(14) -0.0079(11) 0.0257(12) -0.0068(10)
C11 0.0229(12) 0.0233(11) 0.0281(12) -0.0031(9) 0.0189(11) -0.0018(9)
C12 0.0184(12) 0.0434(17) 0.0301(14) -0.0067(13) 0.0106(11) 0.0049(12)
C13 0.0284(14) 0.0371(16) 0.0467(18) 0.0014(13) 0.0282(14) 0.0003(12)
C14 0.0259(11) 0.0154(10) 0.0172(10) 0.0037(8) 0.0154(9) 0.0019(8)
C15 0.0221(11) 0.0117(9) 0.0161(9) 0.0005(7) 0.0122(9) -0.0006(8)
C16 0.0238(11) 0.0112(9) 0.0201(10) 0.0024(8) 0.0148(9) 0.0037(8)
C17 0.0199(11) 0.0165(10) 0.0216(11) 0.0028(8) 0.0107(9) 0.0043(8)
C18 0.0234(11) 0.0168(10) 0.0164(10) 0.0038(8) 0.0105(9) 0.0038(8)
C19 0.0363(15) 0.0265(13) 0.0291(13) 0.0021(10) 0.0262(12) 0.0021(11)
C20 0.0276(13) 0.0208(11) 0.0225(11) -0.0025(9) 0.0144(10) -0.0064(10)
C21 0.0367(15) 0.0201(11) 0.0306(13) -0.0013(10) 0.0259(12) 0.0032(10)
C22 0.0211(13) 0.0325(15) 0.0390(16) 0.0057(12) 0.0148(12) 0.0088(11)
C23 0.0354(15) 0.0303(14) 0.0168(11) -0.0014(10) 0.0091(11) 0.0020(12)

loop_
_atom_type_symbol
_atom_type_description
_atom_type_scat_dispersion_real
_atom_type_scat_dispersion_imag
_atom_type_scat_source
C C 0.0033 0.0016 'International Tables Vol C Tables 4.2.6.8 and 6.1.1.4'
H H 0.0000 0.0000 'International Tables Vol C Tables 4.2.6.8 and 6.1.1.4'
Cl Cl 0.1484 0.1585 'International Tables Vol C Tables 4.2.6.8 and 6.1.1.4'
Ir Ir -1.4442 7.9887 'International Tables Vol C Tables 4.2.6.8 and 6.1.1.4'
N N 0.0061 0.0033 'International Tables Vol C Tables 4.2.6.8 and 6.1.1.4'

loop_
_geom_angle_atom_site_label_1
_geom_angle_atom_site_label_2
_geom_angle_atom_site_label_3
_geom_angle
_geom_angle_site_symmetry_1
_geom_angle_site_symmetry_3
_geom_angle_publ_flag
C1 Ir1 N1 77.94(9) . . ?
C1 Ir1 C14 106.65(9) . . ?
N1 Ir1 C14 166.19(9) . . ?
C1 Ir1 C16 123.20(9) . . ?
N1 Ir1 C16 101.49(9) . . ?
C14 Ir1 C16 64.96(9) . . ?
C1 Ir1 C15 97.70(9) . . ?
N1 Ir1 C15 128.32(8) . . ?
C14 Ir1 C15 38.97(9) . . ?
C16 Ir1 C15 38.85(9) . . ?
C1 Ir1 C18 142.46(9) . . ?
N1 Ir1 C18 139.48(9) . . ?
C14 Ir1 C18 38.33(9) . . ?
C16 Ir1 C18 63.09(9) . . ?
C15 Ir1 C18 63.77(9) . . ?
C1 Ir1 C17 160.69(10) . . ?
N1 Ir1 C17 107.92(9) . . ?
C14 Ir1 C17 63.57(10) . . ?
C16 Ir1 C17 38.26(9) . . ?
C15 Ir1 C17 63.98(9) . . ?
C18 Ir1 C17 36.47(9) . . ?
C1 Ir1 Cl1 88.67(7) . . ?
N1 Ir1 Cl1 85.19(6) . . ?
C14 Ir1 Cl1 107.70(7) . . ?
C16 Ir1 Cl1 148.11(7) . . ?
C15 Ir1 Cl1 146.49(6) . . ?
C18 Ir1 Cl1 91.51(7) . . ?
C17 Ir1 Cl1 109.92(7) . . ?
C11 N1 C7 119.2(2) . . ?
C11 N1 Ir1 123.89(18) . . ?
C7 N1 Ir1 116.71(16) . . ?
C3 N2 C13 119.8(2) . . ?
C3 N2 C12 119.7(3) . . ?
C13 N2 C12 116.3(3) . . ?
C2 C1 C6 118.0(2) . . ?
C2 C1 Ir1 125.72(17) . . ?
C6 C1 Ir1 116.28(17) . . ?
C1 C2 C3 122.4(2) . . ?
C1 C2 H2 118.8 . . ?
C3 C2 H2 118.8 . . ?
N2 C3 C4 121.3(2) . . ?
N2 C3 C2 120.7(2) . . ?
C4 C3 C2 118.0(2) . . ?
C5 C4 C3 120.5(2) . . ?
C5 C4 H4 119.8 . . ?
C3 C4 H4 119.8 . . ?
C4 C5 C6 120.7(2) . . ?
C4 C5 H5 119.6 . . ?
C6 C5 H5 119.6 . . ?
C5 C6 C1 120.3(2) . . ?
C5 C6 C7 124.6(2) . . ?
C1 C6 C7 115.0(2) . . ?
N1 C7 C8 119.9(2) . . ?
N1 C7 C6 114.0(2) . . ?
C8 C7 C6 126.1(2) . . ?
C9 C8 C7 120.0(3) . . ?
C9 C8 H8 120.0 . . ?
C7 C8 H8 120.0 . . ?
C8 C9 C10 119.6(2) . . ?
C8 C9 H9 120.2 . . ?
C10 C9 H9 120.2 . . ?
C11 C10 C9 118.1(3) . . ?
C11 C10 H10 120.9 . . ?
C9 C10 H10 120.9 . . ?
N1 C11 C10 123.1(3) . . ?
N1 C11 H11 118.4 . . ?
C10 C11 H11 118.4 . . ?
N2 C12 H12A 109.5 . . ?
N2 C12 H12B 109.5 . . ?
H12A C12 H12B 109.5 . . ?
N2 C12 H12C 109.5 . . ?
H12A C12 H12C 109.5 . . ?
H12B C12 H12C 109.5 . . ?
N2 C13 H13A 109.5 . . ?
N2 C13 H13B 109.5 . . ?
H13A C13 H13B 109.5 . . ?
N2 C13 H13C 109.5 . . ?
H13A C13 H13C 109.5 . . ?
H13B C13 H13C 109.5 . . ?
C15 C14 C18 107.3(2) . . ?
C15 C14 C19 126.3(2) . . ?
C18 C14 C19 125.8(2) . . ?
C15 C14 Ir1 70.70(13) . . ?
C18 C14 Ir1 73.73(14) . . ?
C19 C14 Ir1 127.56(18) . . ?
C16 C15 C14 107.3(2) . . ?
C16 C15 C20 125.5(2) . . ?
C14 C15 C20 127.0(2) . . ?
C16 C15 Ir1 70.48(13) . . ?
C14 C15 Ir1 70.33(13) . . ?
C20 C15 Ir1 128.94(17) . . ?
C15 C16 C17 108.5(2) . . ?
C15 C16 C21 126.1(2) . . ?
C17 C16 C21 125.0(2) . . ?
C15 C16 Ir1 70.67(13) . . ?
C17 C16 Ir1 74.58(13) . . ?
C21 C16 Ir1 126.10(17) . . ?
C18 C17 C16 107.2(2) . . ?
C18 C17 C22 126.9(3) . . ?
C16 C17 C22 125.8(2) . . ?
C18 C17 Ir1 70.82(14) . . ?
C16 C17 Ir1 67.16(13) . . ?
C22 C17 Ir1 130.6(2) . . ?
C17 C18 C14 109.5(2) . . ?
C17 C18 C23 125.7(3) . . ?
C14 C18 C23 124.7(2) . . ?
C17 C18 Ir1 72.71(14) . . ?
C14 C18 Ir1 67.94(13) . . ?
C23 C18 Ir1 126.29(19) . . ?
C14 C19 H19A 109.5 . . ?
C14 C19 H19B 109.5 . . ?
H19A C19 H19B 109.5 . . ?
C14 C19 H19C 109.5 . . ?
H19A C19 H19C 109.5 . . ?
H19B C19 H19C 109.5 . . ?
C15 C20 H20A 109.5 . . ?
C15 C20 H20B 109.5 . . ?
H20A C20 H20B 109.5 . . ?
C15 C20 H20C 109.5 . . ?
H20A C20 H20C 109.5 . . ?
H20B C20 H20C 109.5 . . ?
C16 C21 H21A 109.5 . . ?
C16 C21 H21B 109.5 . . ?
H21A C21 H21B 109.5 . . ?
C16 C21 H21C 109.5 . . ?
H21A C21 H21C 109.5 . . ?
H21B C21 H21C 109.5 . . ?
C17 C22 H22A 109.5 . . ?
C17 C22 H22B 109.5 . . ?
H22A C22 H22B 109.5 . . ?
C17 C22 H22C 109.5 . . ?
H22A C22 H22C 109.5 . . ?
H22B C22 H22C 109.5 . . ?
C18 C23 H23A 109.5 . . ?
C18 C23 H23B 109.5 . . ?
H23A C23 H23B 109.5 . . ?
C18 C23 H23C 109.5 . . ?
H23A C23 H23C 109.5 . . ?
H23B C23 H23C 109.5 . . ?

loop_
_geom_bond_atom_site_label_1
_geom_bond_atom_site_label_2
_geom_bond_distance
_geom_bond_site_symmetry_2
_geom_bond_publ_flag
Ir1 C1 2.037(2) . ?
Ir1 N1 2.097(2) . ?
Ir1 C14 2.161(2) . ?
Ir1 C16 2.163(2) . ?
Ir1 C15 2.166(2) . ?
Ir1 C18 2.238(2) . ?
Ir1 C17 2.263(2) . ?
Ir1 Cl1 2.4122(6) . ?
N1 C11 1.346(3) . ?
N1 C7 1.366(3) . ?
N2 C3 1.379(3) . ?
N2 C13 1.446(4) . ?
N2 C12 1.446(4) . ?
C1 C2 1.389(3) . ?
C1 C6 1.415(3) . ?
C2 C3 1.413(3) . ?
C2 H2 0.9500 . ?
C3 C4 1.410(4) . ?
C4 C5 1.380(4) . ?
C4 H4 0.9500 . ?
C5 C6 1.400(3) . ?
C5 H5 0.9500 . ?
C6 C7 1.445(3) . ?
C7 C8 1.404(3) . ?
C8 C9 1.379(4) . ?
C8 H8 0.9500 . ?
C9 C10 1.392(4) . ?
C9 H9 0.9500 . ?
C10 C11 1.380(4) . ?
C10 H10 0.9500 . ?
C11 H11 0.9500 . ?
C12 H12A 0.9800 . ?
C12 H12B 0.9800 . ?
C12 H12C 0.9800 . ?
C13 H13A 0.9800 . ?
C13 H13B 0.9800 . ?
C13 H13C 0.9800 . ?
C14 C15 1.443(3) . ?
C14 C18 1.446(4) . ?
C14 C19 1.501(4) . ?
C15 C16 1.440(3) . ?
C15 C20 1.484(4) . ?
C16 C17 1.454(4) . ?
C16 C21 1.492(3) . ?
C17 C18 1.409(4) . ?
C17 C22 1.491(4) . ?
C18 C23 1.503(4) . ?
C19 H19A 0.9800 . ?
C19 H19B 0.9800 . ?
C19 H19C 0.9800 . ?
C20 H20A 0.9800 . ?
C20 H20B 0.9800 . ?
C20 H20C 0.9800 . ?
C21 H21A 0.9800 . ?
C21 H21B 0.9800 . ?
C21 H21C 0.9800 . ?
C22 H22A 0.9800 . ?
C22 H22B 0.9800 . ?
C22 H22C 0.9800 . ?
C23 H23A 0.9800 . ?
C23 H23B 0.9800 . ?
C23 H23C 0.9800 . ?

loop_
_geom_torsion_atom_site_label_1
_geom_torsion_atom_site_label_2
_geom_torsion_atom_site_label_3
_geom_torsion_atom_site_label_4
_geom_torsion
_geom_torsion_site_symmetry_1
_geom_torsion_site_symmetry_2
_geom_torsion_site_symmetry_3
_geom_torsion_site_symmetry_4
_geom_torsion_publ_flag
C1 Ir1 N1 C11 -176.8(2) . . . . ?
C14 Ir1 N1 C11 72.2(4) . . . . ?
C16 Ir1 N1 C11 61.3(2) . . . . ?
C15 Ir1 N1 C11 92.9(2) . . . . ?
C18 Ir1 N1 C11 -0.4(3) . . . . ?
C17 Ir1 N1 C11 22.3(2) . . . . ?
Cl1 Ir1 N1 C11 -87.14(19) . . . . ?
C1 Ir1 N1 C7 -1.37(17) . . . . ?
C14 Ir1 N1 C7 -112.4(4) . . . . ?
C16 Ir1 N1 C7 -123.23(17) . . . . ?
C15 Ir1 N1 C7 -91.70(19) . . . . ?
C18 Ir1 N1 C7 174.99(16) . . . . ?
C17 Ir1 N1 C7 -162.30(16) . . . . ?
Cl1 Ir1 N1 C7 88.30(16) . . . . ?
N1 Ir1 C1 C2 -179.9(2) . . . . ?
C14 Ir1 C1 C2 -13.4(2) . . . . ?
C16 Ir1 C1 C2 -84.0(2) . . . . ?
C15 Ir1 C1 C2 -52.3(2) . . . . ?
C18 Ir1 C1 C2 4.0(3) . . . . ?
C17 Ir1 C1 C2 -69.9(4) . . . . ?
Cl1 Ir1 C1 C2 94.7(2) . . . . ?
N1 Ir1 C1 C6 0.98(16) . . . . ?
C14 Ir1 C1 C6 167.52(17) . . . . ?
C16 Ir1 C1 C6 96.93(18) . . . . ?
C15 Ir1 C1 C6 128.64(17) . . . . ?
C18 Ir1 C1 C6 -175.14(16) . . . . ?
C17 Ir1 C1 C6 111.0(3) . . . . ?
Cl1 Ir1 C1 C6 -84.39(17) . . . . ?
C6 C1 C2 C3 -0.6(3) . . . . ?
Ir1 C1 C2 C3 -179.67(18) . . . . ?
C13 N2 C3 C4 -173.4(3) . . . . ?
C12 N2 C3 C4 -17.1(4) . . . . ?
C13 N2 C3 C2 8.4(4) . . . . ?
C12 N2 C3 C2 164.6(3) . . . . ?
C1 C2 C3 N2 179.5(2) . . . . ?
C1 C2 C3 C4 1.2(4) . . . . ?
N2 C3 C4 C5 -178.6(2) . . . . ?
C2 C3 C4 C5 -0.3(4) . . . . ?
C3 C4 C5 C6 -1.1(4) . . . . ?
C4 C5 C6 C1 1.7(4) . . . . ?
C4 C5 C6 C7 -179.6(2) . . . . ?
C2 C1 C6 C5 -0.8(3) . . . . ?
Ir1 C1 C6 C5 178.32(18) . . . . ?
C2 C1 C6 C7 -179.7(2) . . . . ?
Ir1 C1 C6 C7 -0.5(3) . . . . ?
C11 N1 C7 C8 -2.1(3) . . . . ?
Ir1 N1 C7 C8 -177.76(18) . . . . ?
C11 N1 C7 C6 177.1(2) . . . . ?
Ir1 N1 C7 C6 1.5(3) . . . . ?
C5 C6 C7 N1 -179.4(2) . . . . ?
C1 C6 C7 N1 -0.6(3) . . . . ?
C5 C6 C7 C8 -0.2(4) . . . . ?
C1 C6 C7 C8 178.6(2) . . . . ?
N1 C7 C8 C9 1.5(4) . . . . ?
C6 C7 C8 C9 -177.7(2) . . . . ?
C7 C8 C9 C10 -0.3(4) . . . . ?
C8 C9 C10 C11 -0.2(4) . . . . ?
C7 N1 C11 C10 1.6(4) . . . . ?
Ir1 N1 C11 C10 177.0(2) . . . . ?
C9 C10 C11 N1 -0.4(4) . . . . ?
C1 Ir1 C14 C15 -81.53(15) . . . . ?
N1 Ir1 C14 C15 26.1(4) . . . . ?
C16 Ir1 C14 C15 37.88(14) . . . . ?
C18 Ir1 C14 C15 115.5(2) . . . . ?
C17 Ir1 C14 C15 80.52(15) . . . . ?
Cl1 Ir1 C14 C15 -175.54(12) . . . . ?
C1 Ir1 C14 C18 162.97(14) . . . . ?
N1 Ir1 C14 C18 -89.4(4) . . . . ?
C16 Ir1 C14 C18 -77.62(15) . . . . ?
C15 Ir1 C14 C18 -115.5(2) . . . . ?
C17 Ir1 C14 C18 -34.98(14) . . . . ?
Cl1 Ir1 C14 C18 68.96(14) . . . . ?
C1 Ir1 C14 C19 39.9(3) . . . . ?
N1 Ir1 C14 C19 147.6(3) . . . . ?
C16 Ir1 C14 C19 159.4(3) . . . . ?
C15 Ir1 C14 C19 121.5(3) . . . . ?
C18 Ir1 C14 C19 -123.0(3) . . . . ?
C17 Ir1 C14 C19 -158.0(3) . . . . ?
Cl1 Ir1 C14 C19 -54.1(2) . . . . ?
C18 C14 C15 C16 4.0(3) . . . . ?
C19 C14 C15 C16 175.9(2) . . . . ?
Ir1 C14 C15 C16 -61.12(15) . . . . ?
C18 C14 C15 C20 -170.3(2) . . . . ?
C19 C14 C15 C20 1.5(4) . . . . ?
Ir1 C14 C15 C20 124.5(2) . . . . ?
C18 C14 C15 Ir1 65.17(16) . . . . ?
C19 C14 C15 Ir1 -123.0(2) . . . . ?
C1 Ir1 C15 C16 -135.48(14) . . . . ?
N1 Ir1 C15 C16 -54.79(17) . . . . ?
C14 Ir1 C15 C16 117.5(2) . . . . ?
C18 Ir1 C15 C16 78.90(15) . . . . ?
C17 Ir1 C15 C16 38.11(14) . . . . ?
Cl1 Ir1 C15 C16 125.22(13) . . . . ?
C1 Ir1 C15 C14 107.02(15) . . . . ?
N1 Ir1 C15 C14 -172.30(13) . . . . ?
C16 Ir1 C15 C14 -117.5(2) . . . . ?
C18 Ir1 C15 C14 -38.61(14) . . . . ?
C17 Ir1 C15 C14 -79.40(15) . . . . ?
Cl1 Ir1 C15 C14 7.7(2) . . . . ?
C1 Ir1 C15 C20 -15.2(2) . . . . ?
N1 Ir1 C15 C20 65.5(3) . . . . ?
C14 Ir1 C15 C20 -122.2(3) . . . . ?
C16 Ir1 C15 C20 120.3(3) . . . . ?
C18 Ir1 C15 C20 -160.8(3) . . . . ?
C17 Ir1 C15 C20 158.4(3) . . . . ?
Cl1 Ir1 C15 C20 -114.5(2) . . . . ?
C14 C15 C16 C17 -4.5(3) . . . . ?
C20 C15 C16 C17 170.0(2) . . . . ?
Ir1 C15 C16 C17 -65.53(16) . . . . ?
C14 C15 C16 C21 -177.9(2) . . . . ?
C20 C15 C16 C21 -3.4(4) . . . . ?
Ir1 C15 C16 C21 121.1(2) . . . . ?
C14 C15 C16 Ir1 61.02(15) . . . . ?
C20 C15 C16 Ir1 -124.5(2) . . . . ?
C1 Ir1 C16 C15 56.14(17) . . . . ?
N1 Ir1 C16 C15 139.15(13) . . . . ?
C14 Ir1 C16 C15 -38.01(13) . . . . ?
C18 Ir1 C16 C15 -80.80(15) . . . . ?
C17 Ir1 C16 C15 -116.4(2) . . . . ?
Cl1 Ir1 C16 C15 -121.37(14) . . . . ?
C1 Ir1 C16 C17 172.56(14) . . . . ?
N1 Ir1 C16 C17 -104.43(15) . . . . ?
C14 Ir1 C16 C17 78.41(16) . . . . ?
C15 Ir1 C16 C17 116.4(2) . . . . ?
C18 Ir1 C16 C17 35.63(15) . . . . ?
Cl1 Ir1 C16 C17 -5.0(2) . . . . ?
C1 Ir1 C16 C21 -65.0(3) . . . . ?
N1 Ir1 C16 C21 18.0(2) . . . . ?
C14 Ir1 C16 C21 -159.2(3) . . . . ?
C15 Ir1 C16 C21 -121.2(3) . . . . ?
C18 Ir1 C16 C21 158.0(3) . . . . ?
C17 Ir1 C16 C21 122.4(3) . . . . ?
Cl1 Ir1 C16 C21 117.5(2) . . . . ?
C15 C16 C17 C18 3.2(3) . . . . ?
C21 C16 C17 C18 176.7(2) . . . . ?
Ir1 C16 C17 C18 -59.77(17) . . . . ?
C15 C16 C17 C22 -172.5(2) . . . . ?
C21 C16 C17 C22 0.9(4) . . . . ?
Ir1 C16 C17 C22 124.5(3) . . . . ?
C15 C16 C17 Ir1 62.99(15) . . . . ?
C21 C16 C17 Ir1 -123.6(2) . . . . ?
C1 Ir1 C17 C18 100.0(3) . . . . ?
N1 Ir1 C17 C18 -155.04(15) . . . . ?
C14 Ir1 C17 C18 36.74(15) . . . . ?
C16 Ir1 C17 C18 119.1(2) . . . . ?
C15 Ir1 C17 C18 80.40(16) . . . . ?
Cl1 Ir1 C17 C18 -63.69(16) . . . . ?
C1 Ir1 C17 C16 -19.1(4) . . . . ?
N1 Ir1 C17 C16 85.88(15) . . . . ?
C14 Ir1 C17 C16 -82.35(16) . . . . ?
C15 Ir1 C17 C16 -38.69(14) . . . . ?
C18 Ir1 C17 C16 -119.1(2) . . . . ?
Cl1 Ir1 C17 C16 177.22(13) . . . . ?
C1 Ir1 C17 C22 -137.5(3) . . . . ?
N1 Ir1 C17 C22 -32.5(3) . . . . ?
C14 Ir1 C17 C22 159.3(3) . . . . ?
C16 Ir1 C17 C22 -118.3(3) . . . . ?
C15 Ir1 C17 C22 -157.0(3) . . . . ?
C18 Ir1 C17 C22 122.6(3) . . . . ?
Cl1 Ir1 C17 C22 58.9(3) . . . . ?
C16 C17 C18 C14 -0.7(3) . . . . ?
C22 C17 C18 C14 175.0(3) . . . . ?
Ir1 C17 C18 C14 -58.14(17) . . . . ?
C16 C17 C18 C23 -179.9(2) . . . . ?
C22 C17 C18 C23 -4.2(4) . . . . ?
Ir1 C17 C18 C23 122.7(3) . . . . ?
C16 C17 C18 Ir1 57.47(16) . . . . ?
C22 C17 C18 Ir1 -126.8(3) . . . . ?
C15 C14 C18 C17 -2.1(3) . . . . ?
C19 C14 C18 C17 -174.0(2) . . . . ?
Ir1 C14 C18 C17 61.05(18) . . . . ?
C15 C14 C18 C23 177.1(2) . . . . ?
C19 C14 C18 C23 5.2(4) . . . . ?
Ir1 C14 C18 C23 -119.7(3) . . . . ?
C15 C14 C18 Ir1 -63.16(15) . . . . ?
C19 C14 C18 Ir1 124.9(2) . . . . ?
C1 Ir1 C18 C17 -147.69(16) . . . . ?
N1 Ir1 C18 C17 38.2(2) . . . . ?
C14 Ir1 C18 C17 -120.3(2) . . . . ?
C16 Ir1 C18 C17 -37.36(15) . . . . ?
C15 Ir1 C18 C17 -81.01(16) . . . . ?
Cl1 Ir1 C18 C17 122.53(14) . . . . ?
C1 Ir1 C18 C14 -27.4(2) . . . . ?
N1 Ir1 C18 C14 158.44(14) . . . . ?
C16 Ir1 C18 C14 82.91(15) . . . . ?
C15 Ir1 C18 C14 39.26(14) . . . . ?
C17 Ir1 C18 C14 120.3(2) . . . . ?
Cl1 Ir1 C18 C14 -117.20(13) . . . . ?
C1 Ir1 C18 C23 90.3(3) . . . . ?
N1 Ir1 C18 C23 -83.8(3) . . . . ?
C14 Ir1 C18 C23 117.7(3) . . . . ?
C16 Ir1 C18 C23 -159.4(3) . . . . ?
C15 Ir1 C18 C23 157.0(3) . . . . ?
C17 Ir1 C18 C23 -122.0(3) . . . . ?
Cl1 Ir1 C18 C23 0.5(2) . . . . ?
